data_7230452
loop_
_publ_author_name
'Du, Xue-Dong'
'Zheng, Weiwei'
'Yi, Xiao-Hong'
'Zhao, Jiong-Peng'
'Wang, Peng'
'Wang, Chong-Chen'

_publ_section_title
;
 General strategy for lanthanide coordination polymers constructed from
 1,1&#x2032;-ferrocenedicarboxylic acid under hydrothermal conditions
;
_journal_issue 18
_journal_name_full CrystEngComm
_journal_page_first 2608
_journal_paper_doi 10.1039/C8CE00233A
_journal_volume 20
_journal_year 2018
_chemical_formula_moiety '0.5(C80 H80 Fe6 La4 O32), 0.5(H4 O2)'
_chemical_formula_sum 'C40 H42 Fe3 La2 O17'
_chemical_formula_weight 1240.10
_space_group_crystal_system monoclinic
_space_group_IT_number 13
_space_group_name_Hall '-P 2yac'
_space_group_name_H-M_alt 'P 1 2/n 1'
_symmetry_space_group_name_Hall '-P 2yac'
_symmetry_space_group_name_H-M 'P 1 2/n 1'
_atom_sites_solution_hydrogens mixed
_audit_creation_date 2018-03-18
_audit_creation_method
;
Olex2 1.2-beta
(compiled 2016.11.30 svn.r3356 for OlexSys, GUI svn.r5269)
;
_audit_update_record
;
2018-03-27 deposited with the CCDC.
2018-04-10 downloaded from the CCDC.
;
_cell_angle_alpha 90
_cell_angle_beta 90.7080(10)
_cell_angle_gamma 90
_cell_formula_units_Z 2
_cell_length_a 11.2058(12)
_cell_length_b 10.2498(9)
_cell_length_c 17.3112(19)
_cell_measurement_reflns_used 3657
_cell_measurement_temperature 298(2)
_cell_measurement_theta_max 27.332
_cell_measurement_theta_min 2.178
_cell_volume 1988.2(4)
_computing_cell_refinement 'Bruker SMART'
_computing_data_collection 'Bruker SMART'
_computing_data_reduction 'Bruker SAINT'
_computing_molecular_graphics 'Olex2 (Dolomanov et al., 2009)'
_computing_publication_material 'Olex2 (Dolomanov et al., 2009)'
_computing_structure_refinement 'ShelXL (Sheldrick, 2015)'
_computing_structure_solution 'SHELXS-97 (Sheldrick, 1990)'
_diffrn_ambient_temperature 298.15
_diffrn_measured_fraction_theta_full 0.996
_diffrn_measured_fraction_theta_max 0.987
_diffrn_measurement_device_type 'CCD area detector'
_diffrn_measurement_method 'phi and omega scans'
_diffrn_radiation_type MoK\a
_diffrn_radiation_wavelength 0.71073
_diffrn_reflns_av_R_equivalents 0.0431
_diffrn_reflns_av_unetI/netI 0.0614
_diffrn_reflns_Laue_measured_fraction_full 0.996
_diffrn_reflns_Laue_measured_fraction_max 0.987
_diffrn_reflns_limit_h_max 13
_diffrn_reflns_limit_h_min -14
_diffrn_reflns_limit_k_max 13
_diffrn_reflns_limit_k_min -12
_diffrn_reflns_limit_l_max 23
_diffrn_reflns_limit_l_min -21
_diffrn_reflns_number 12457
_diffrn_reflns_point_group_measured_fraction_full 0.996
_diffrn_reflns_point_group_measured_fraction_max 0.987
_diffrn_reflns_theta_full 25.242
_diffrn_reflns_theta_max 28.343
_diffrn_reflns_theta_min 2.177
_exptl_absorpt_coefficient_mu 3.250
_exptl_absorpt_correction_T_max 0.8289
_exptl_absorpt_correction_T_min 0.6413
_exptl_absorpt_correction_type multi-scan
_exptl_absorpt_process_details sadabs
_exptl_crystal_colour red
_exptl_crystal_colour_primary red
_exptl_crystal_density_diffrn 2.072
_exptl_crystal_density_method 'not measured'
_exptl_crystal_description block
_exptl_crystal_F_000 1220
_exptl_crystal_size_max 0.15
_exptl_crystal_size_mid 0.1
_exptl_crystal_size_min 0.06
_refine_diff_density_max 2.588
_refine_diff_density_min -2.632
_refine_diff_density_rms 0.268
_refine_ls_extinction_method none
_refine_ls_goodness_of_fit_ref 1.034
_refine_ls_hydrogen_treatment mixed
_refine_ls_matrix_type full
_refine_ls_number_parameters 301
_refine_ls_number_reflns 4907
_refine_ls_number_restraints 32
_refine_ls_restrained_S_all 1.039
_refine_ls_R_factor_all 0.0888
_refine_ls_R_factor_gt 0.0614
_refine_ls_shift/su_max 0.002
_refine_ls_shift/su_mean 0.000
_refine_ls_structure_factor_coef Fsqd
_refine_ls_weighting_details 'w=1/[\s^2^(Fo^2^)+(0.0904P)^2^+32.5922P] where P=(Fo^2^+2Fc^2^)/3'
_refine_ls_weighting_scheme calc
_refine_ls_wR_factor_gt 0.1702
_refine_ls_wR_factor_ref 0.1938
_reflns_Friedel_coverage 0.000
_reflns_number_gt 3552
_reflns_number_total 4907
_reflns_threshold_expression 'I > 2\s(I)'
_cod_data_source_file c8ce00233a2.cif
_cod_data_source_block 160122e
_cod_depositor_comments 'Adding full bibliography for 7230440--7230465.cif.'
_cod_database_code 7230452
_shelx_space_group_comment
;
The symmetry employed for this shelxl refinement is uniquely defined
by the following loop, which should always be used as a source of
symmetry information in preference to the above space-group names.
They are only intended as comments.
;
_shelx_estimated_absorpt_t_max 0.829
_shelx_estimated_absorpt_t_min 0.641
_olex2_refinement_description
;
1. Fixed Uiso
 At 1.2 times of:
  All C(H) groups, All C(H,H,H,H) groups
 At 1.5 times of:
  All C(H,H,H) groups, All O(H) groups, All O(H,H) groups
2. Restrained distances
 C20-C19 = C19-C20A
 1.55 with sigma of 0.02
 O8-H8
 0.85 with sigma of 0.01
 C19-H8
 1.885408 with sigma of 0.02
 La1-H8
 2.840286 with sigma of 0.02
3. Uiso/Uaniso restraints and constraints
O8 \\sim C19 \\sim C20 \\sim C20A: within 2A with sigma of 0.01 and sigma for
terminal atoms of 0.01
4. Others
 Sof(H19C)=Sof(H19D)=Sof(C20)=Sof(H20A)=Sof(H20B)=Sof(H20C)=1-FVAR(1)
 Sof(H19A)=Sof(H19B)=Sof(C20A)=Sof(H20D)=Sof(H20E)=Sof(H20F)=FVAR(1)
 Fixed Sof: H9A(0.5) H9B(0.5)
5.a Free rotating group:
 O9(H9A,H9B)
5.b Rotating group:
 O7(H7A,H7B)
5.c Secondary CH2 refined with riding coordinates:
 C19(H19A,H19B), C19(H19C,H19D)
5.d Aromatic/amide H refined with riding coordinates:
 C3(H3), C4(H4), C5(H5), C6(H6), C9(H9), C10(H10), C11(H11), C12(H12),
 C15(H15), C16(H16), C17(H17), C18(H18)
5.e Idealised Me refined as rotating group:
 C20(H20A,H20B,H20C), C20A(H20D,H20E,H20F)
;
_shelx_shelxl_version_number 2014/7
_olex2_submission_special_instructions 'No special instructions were received'

loop_
_space_group_symop_operation_xyz
'x, y, z'
'-x+1/2, y, -z+1/2'
'-x, -y, -z'
'x-1/2, -y, z-1/2'

loop_
_atom_site_label
_atom_site_type_symbol
_atom_site_fract_x
_atom_site_fract_y
_atom_site_fract_z
_atom_site_U_iso_or_equiv
_atom_site_adp_type
_atom_site_occupancy
_atom_site_site_symmetry_order
_atom_site_calc_flag
_atom_site_refinement_flags_posn
_atom_site_refinement_flags_adp
_atom_site_refinement_flags_occupancy
_atom_site_disorder_assembly
_atom_site_disorder_group
La1 La 0.56479(4) 0.46839(4) 0.62280(3) 0.01815(16) Uani 1 1 d D . . . .
Fe1 Fe 0.49398(14) 0.22499(16) 0.90094(10) 0.0387(4) Uani 1 1 d . . . . .
Fe2 Fe 0.5000 0.0000 0.5000 0.0384(5) Uani 1 2 d S T P . .
O1 O 0.7890(7) 0.3951(8) 0.9640(5) 0.0454(19) Uani 1 1 d . . . . .
O2 O 0.7206(8) 0.4871(9) 0.8577(5) 0.048(2) Uani 1 1 d . . . . .
O3 O 0.6244(7) 0.2868(9) 0.6948(5) 0.053(2) Uani 1 1 d . . . . .
O4 O 0.4375(7) 0.3427(9) 0.7051(5) 0.054(2) Uani 1 1 d . . . . .
O5 O 0.4630(8) 0.3542(9) 0.5361(6) 0.056(2) Uani 1 1 d . . . . .
O6 O 0.3898(8) 0.3273(8) 0.4187(5) 0.055(2) Uani 1 1 d . . . . .
O7 O 0.3768(7) 0.5799(9) 0.6179(5) 0.050(2) Uani 1 1 d . . . . .
H7A H 0.3385 0.5656 0.6595 0.076 Uiso 1 1 d GR . . . .
H7B H 0.3354 0.5524 0.5793 0.076 Uiso 1 1 d GR . . . .
O8 O 0.5812(9) 0.5750(10) 0.7405(5) 0.059(2) Uani 1 1 d D U . . .
H8 H 0.629(7) 0.538(5) 0.773(2) 0.088 Uiso 1 1 d DR . . . .
C1 C 0.7003(10) 0.4224(10) 0.9207(6) 0.036(2) Uani 1 1 d . . . . .
C2 C 0.5797(9) 0.3854(12) 0.9422(7) 0.041(2) Uani 1 1 d . . . . .
C3 C 0.5491(11) 0.3018(11) 1.0042(7) 0.045(3) Uani 1 1 d . . . . .
H3 H 0.6020 0.2633 1.0392 0.054 Uiso 1 1 calc R . . . .
C4 C 0.4227(11) 0.2876(14) 1.0031(8) 0.054(3) Uani 1 1 d . . . . .
H4 H 0.3786 0.2381 1.0375 0.065 Uiso 1 1 calc R . . . .
C5 C 0.3763(11) 0.3600(12) 0.9420(8) 0.051(3) Uani 1 1 d . . . . .
H5 H 0.2958 0.3670 0.9287 0.061 Uiso 1 1 calc R . . . .
C6 C 0.4719(11) 0.4217(10) 0.9030(7) 0.041(3) Uani 1 1 d . . . . .
H6 H 0.4655 0.4756 0.8600 0.050 Uiso 1 1 calc R . . . .
C7 C 0.5248(10) 0.2706(12) 0.7261(7) 0.043(3) Uani 1 1 d . . . . .
C8 C 0.5132(10) 0.1734(11) 0.7884(7) 0.041(2) Uani 1 1 d . . . . .
C9 C 0.6088(11) 0.1205(11) 0.8329(7) 0.044(3) Uani 1 1 d . . . . .
H9 H 0.6897 0.1360 0.8256 0.053 Uiso 1 1 calc R . . . .
C10 C 0.5583(11) 0.0389(12) 0.8913(8) 0.049(3) Uani 1 1 d . . . . .
H10 H 0.6001 -0.0071 0.9292 0.059 Uiso 1 1 calc R . . . .
C11 C 0.4311(11) 0.0416(12) 0.8804(7) 0.048(3) Uani 1 1 d . . . . .
H11 H 0.3763 -0.0050 0.9094 0.058 Uiso 1 1 calc R . . . .
C12 C 0.4031(11) 0.1257(12) 0.8191(8) 0.049(3) Uani 1 1 d . . . . .
H12 H 0.3268 0.1469 0.8015 0.059 Uiso 1 1 calc R . . . .
C13 C 0.4142(8) 0.2845(10) 0.4846(6) 0.034(2) Uani 1 1 d . . . . .
C14 C 0.3804(9) 0.1483(11) 0.5016(7) 0.039(2) Uani 1 1 d . . . . .
C15 C 0.3865(11) 0.0875(12) 0.5766(7) 0.045(3) Uani 1 1 d . . . . .
H15 H 0.4074 0.1276 0.6230 0.054 Uiso 1 1 calc R . . . .
C16 C 0.3541(12) -0.0473(13) 0.5660(10) 0.060(4) Uani 1 1 d . . . . .
H16 H 0.3501 -0.1101 0.6047 0.072 Uiso 1 1 calc R . . . .
C17 C 0.3291(10) -0.0682(12) 0.4853(9) 0.052(3) Uani 1 1 d . . . . .
H17 H 0.3067 -0.1468 0.4625 0.062 Uiso 1 1 calc R . . . .
C18 C 0.3449(10) 0.0537(11) 0.4462(8) 0.048(3) Uani 1 1 d . . . . .
H18 H 0.3337 0.0682 0.3936 0.057 Uiso 1 1 calc R . . . .
C19 C 0.5647(17) 0.7090(18) 0.7601(12) 0.101(4) Uani 1 1 d D U . . .
H19A H 0.5248 0.7089 0.8096 0.121 Uiso 0.41(3) 1 calc R . . A -1
H19B H 0.5073 0.7428 0.7228 0.121 Uiso 0.41(3) 1 calc R . . A -1
H19C H 0.6411 0.7482 0.7482 0.121 Uiso 0.59(3) 1 calc R . . A 1
H19D H 0.5615 0.7077 0.8161 0.121 Uiso 0.59(3) 1 calc R . . A 1
C20 C 0.474(3) 0.816(3) 0.738(2) 0.114(6) Uani 0.59(3) 1 d D U . A 1
H20A H 0.4229 0.7838 0.6972 0.171 Uiso 0.59(3) 1 calc GR . . A 1
H20B H 0.5164 0.8913 0.7199 0.171 Uiso 0.59(3) 1 calc GR . . A 1
H20C H 0.4277 0.8381 0.7818 0.171 Uiso 0.59(3) 1 calc GR . . A 1
C20A C 0.6626(17) 0.812(4) 0.767(3) 0.103(7) Uani 0.41(3) 1 d D U . A -1
H20D H 0.7336 0.7738 0.7885 0.155 Uiso 0.41(3) 1 calc GR . . A -1
H20E H 0.6363 0.8819 0.7997 0.155 Uiso 0.41(3) 1 calc GR . . A -1
H20F H 0.6795 0.8466 0.7165 0.155 Uiso 0.41(3) 1 calc GR . . A -1
O9 O 0.2500 0.4870(16) 0.7500 0.074(4) Uani 1 2 d S T P . .
H9A H 0.3038 0.4289 0.7467 0.110 Uiso 0.5 1 d G . . . .
H9B H 0.1965 0.4734 0.7157 0.110 Uiso 0.5 1 d G . . . .

loop_
_atom_site_aniso_label
_atom_site_aniso_U_11
_atom_site_aniso_U_22
_atom_site_aniso_U_33
_atom_site_aniso_U_23
_atom_site_aniso_U_13
_atom_site_aniso_U_12
La1 0.0203(2) 0.0174(2) 0.0168(3) 0.00032(18) -0.00079(16) 0.00120(18)
Fe1 0.0377(8) 0.0379(8) 0.0404(9) 0.0030(7) 0.0021(6) -0.0020(6)
Fe2 0.0328(11) 0.0338(11) 0.0486(14) 0.0031(10) -0.0012(9) -0.0009(8)
O1 0.042(4) 0.049(5) 0.045(5) 0.001(4) -0.007(3) -0.005(4)
O2 0.047(5) 0.055(5) 0.042(5) 0.008(4) -0.003(4) -0.009(4)
O3 0.043(4) 0.057(5) 0.060(6) 0.021(5) 0.010(4) 0.004(4)
O4 0.048(5) 0.059(5) 0.054(5) 0.014(4) 0.005(4) 0.008(4)
O5 0.053(5) 0.056(5) 0.060(6) -0.009(5) -0.002(4) -0.007(4)
O6 0.063(5) 0.045(5) 0.056(6) 0.018(4) -0.008(4) -0.007(4)
O7 0.041(4) 0.062(5) 0.049(5) -0.003(4) 0.001(4) 0.006(4)
O8 0.076(6) 0.059(5) 0.042(5) -0.005(4) -0.001(4) 0.017(5)
C1 0.048(6) 0.029(5) 0.030(5) -0.004(4) -0.003(4) -0.002(4)
C2 0.035(5) 0.047(6) 0.041(6) -0.008(5) 0.007(4) -0.006(5)
C3 0.055(7) 0.043(6) 0.038(6) 0.002(5) 0.001(5) 0.004(5)
C4 0.054(7) 0.063(8) 0.047(7) 0.001(6) 0.010(6) -0.014(6)
C5 0.039(6) 0.047(7) 0.066(9) 0.002(6) 0.007(6) 0.002(5)
C6 0.051(6) 0.027(5) 0.046(7) -0.004(5) 0.011(5) -0.001(5)
C7 0.042(6) 0.051(7) 0.034(6) 0.008(5) -0.003(5) -0.001(5)
C8 0.043(6) 0.039(6) 0.040(6) -0.003(5) 0.001(5) -0.008(5)
C9 0.046(6) 0.039(6) 0.047(7) 0.006(5) -0.002(5) 0.005(5)
C10 0.047(7) 0.042(6) 0.058(8) 0.008(6) -0.004(6) -0.002(5)
C11 0.057(7) 0.045(7) 0.042(7) 0.007(5) 0.004(6) -0.015(6)
C12 0.041(6) 0.051(7) 0.056(8) 0.008(6) -0.007(5) -0.012(5)
C13 0.025(5) 0.028(5) 0.048(6) -0.004(5) 0.003(4) -0.002(4)
C14 0.031(5) 0.035(5) 0.052(7) 0.001(5) -0.001(5) 0.006(4)
C15 0.053(7) 0.041(6) 0.040(6) 0.000(5) 0.009(5) -0.004(5)
C16 0.047(7) 0.048(7) 0.086(11) 0.012(7) 0.020(7) 0.002(6)
C17 0.037(6) 0.039(6) 0.079(10) -0.003(6) -0.006(6) -0.004(5)
C18 0.039(6) 0.038(6) 0.067(9) -0.004(6) -0.012(6) 0.000(5)
C19 0.127(9) 0.096(8) 0.080(8) -0.012(8) 0.000(8) 0.009(8)
C20 0.137(13) 0.107(12) 0.097(12) -0.017(11) -0.009(11) 0.017(12)
C20A 0.129(13) 0.098(13) 0.082(12) -0.016(12) 0.000(12) 0.003(12)
O9 0.059(9) 0.073(10) 0.088(12) 0.000 0.007(8) 0.000

loop_
_atom_type_symbol
_atom_type_description
_atom_type_scat_dispersion_real
_atom_type_scat_dispersion_imag
_atom_type_scat_source
C C 0.0033 0.0016 'International Tables Vol C Tables 4.2.6.8 and 6.1.1.4'
H H 0.0000 0.0000 'International Tables Vol C Tables 4.2.6.8 and 6.1.1.4'
Fe Fe 0.3463 0.8444 'International Tables Vol C Tables 4.2.6.8 and 6.1.1.4'
La La -0.2871 2.4523 'International Tables Vol C Tables 4.2.6.8 and 6.1.1.4'
O O 0.0106 0.0060 'International Tables Vol C Tables 4.2.6.8 and 6.1.1.4'

loop_
_geom_angle_atom_site_label_1
_geom_angle_atom_site_label_2
_geom_angle_atom_site_label_3
_geom_angle
_geom_angle_site_symmetry_1
_geom_angle_site_symmetry_3
O1 La1 O2 54.6(3) 2_656 2_656
O1 La1 O4 129.0(3) 2_656 .
O1 La1 O7 138.2(3) 2_656 .
O1 La1 C1 26.9(3) 2_656 2_656
O1 La1 C7 107.5(3) 2_656 .
O2 La1 C1 27.8(3) 2_656 2_656
O2 La1 C7 97.9(3) 2_656 .
O3 La1 O1 83.7(3) . 2_656
O3 La1 O2 73.3(3) . 2_656
O3 La1 O4 54.8(3) . .
O3 La1 O7 130.2(3) . .
O3 La1 C1 75.2(3) . 2_656
O3 La1 C7 27.2(3) . .
O4 La1 O2 123.6(3) . 2_656
O4 La1 C1 129.7(3) . 2_656
O4 La1 C7 27.7(3) . .
O5 La1 O1 75.9(3) . 2_656
O5 La1 O2 129.6(3) . 2_656
O5 La1 O3 94.7(3) . .
O5 La1 O4 79.3(3) . .
O5 La1 O6 112.9(3) . 3_666
O5 La1 O7 77.4(3) . .
O5 La1 O8 151.9(4) . .
O5 La1 C1 102.0(3) . 2_656
O5 La1 C7 88.0(4) . .
O6 La1 O1 86.1(3) 3_666 2_656
O6 La1 O2 75.3(3) 3_666 2_656
O6 La1 O3 147.1(3) 3_666 .
O6 La1 O4 144.9(3) 3_666 .
O6 La1 O7 75.5(3) 3_666 .
O6 La1 O8 80.1(4) 3_666 .
O6 La1 C1 81.6(3) 3_666 2_656
O6 La1 C7 157.7(4) 3_666 .
O7 La1 O2 146.6(3) . 2_656
O7 La1 O4 75.5(3) . .
O7 La1 C1 154.6(3) . 2_656
O7 La1 C7 103.0(3) . .
O8 La1 O1 131.4(3) . 2_656
O8 La1 O2 76.9(3) . 2_656
O8 La1 O3 83.6(3) . .
O8 La1 O4 76.9(4) . .
O8 La1 O7 82.3(3) . .
O8 La1 C1 104.6(3) . 2_656
O8 La1 C7 77.7(4) . .
C7 La1 C1 102.3(3) . 2_656
C2 Fe1 C3 40.8(5) . .
C2 Fe1 C4 68.3(5) . .
C2 Fe1 C5 68.5(5) . .
C2 Fe1 C6 41.1(5) . .
C2 Fe1 C8 119.5(5) . .
C2 Fe1 C9 109.1(5) . .
C2 Fe1 C10 128.2(5) . .
C2 Fe1 C11 166.0(5) . .
C3 Fe1 C4 40.7(5) . .
C3 Fe1 C5 67.9(5) . .
C3 Fe1 C9 121.2(5) . .
C3 Fe1 C10 109.1(5) . .
C4 Fe1 C9 155.4(5) . .
C5 Fe1 C4 39.6(5) . .
C5 Fe1 C9 164.2(5) . .
C5 Fe1 C10 152.7(5) . .
C6 Fe1 C3 68.8(5) . .
C6 Fe1 C4 68.0(5) . .
C6 Fe1 C5 40.8(5) . .
C6 Fe1 C8 106.8(5) . .
C6 Fe1 C9 127.2(5) . .
C6 Fe1 C10 165.8(5) . .
C6 Fe1 C11 151.3(5) . .
C8 Fe1 C3 154.8(5) . .
C8 Fe1 C4 162.6(5) . .
C8 Fe1 C5 125.8(5) . .
C8 Fe1 C9 40.7(4) . .
C8 Fe1 C10 68.8(5) . .
C8 Fe1 C11 68.5(5) . .
C10 Fe1 C4 120.2(6) . .
C10 Fe1 C9 40.9(5) . .
C11 Fe1 C3 127.5(5) . .
C11 Fe1 C4 107.6(5) . .
C11 Fe1 C5 117.5(5) . .
C11 Fe1 C9 68.7(5) . .
C11 Fe1 C10 41.2(5) . .
C12 Fe1 C2 153.0(5) . .
C12 Fe1 C3 163.1(5) . .
C12 Fe1 C4 124.5(5) . .
C12 Fe1 C5 105.3(5) . .
C12 Fe1 C6 117.0(5) . .
C12 Fe1 C8 41.6(5) . .
C12 Fe1 C9 69.4(5) . .
C12 Fe1 C10 69.3(5) . .
C12 Fe1 C11 40.4(5) . .
C14 Fe2 C14 180.0 3_656 .
C14 Fe2 C15 138.6(5) . 3_656
C14 Fe2 C15 138.6(5) 3_656 .
C14 Fe2 C15 41.4(5) . .
C14 Fe2 C15 41.4(5) 3_656 3_656
C14 Fe2 C16 68.9(5) 3_656 3_656
C14 Fe2 C16 68.9(5) . .
C14 Fe2 C16 111.1(5) 3_656 .
C14 Fe2 C16 111.1(5) . 3_656
C14 Fe2 C17 111.0(5) 3_656 .
C14 Fe2 C17 69.0(5) 3_656 3_656
C14 Fe2 C17 69.0(5) . .
C14 Fe2 C17 111.0(5) . 3_656
C14 Fe2 C18 40.8(5) 3_656 3_656
C14 Fe2 C18 139.2(5) 3_656 .
C14 Fe2 C18 40.8(5) . .
C14 Fe2 C18 139.2(5) . 3_656
C15 Fe2 C15 180.0 . 3_656
C15 Fe2 C16 40.9(5) . .
C15 Fe2 C16 139.1(5) 3_656 .
C15 Fe2 C16 139.1(5) . 3_656
C15 Fe2 C16 40.9(5) 3_656 3_656
C16 Fe2 C16 180.0 3_656 .
C17 Fe2 C15 110.8(5) 3_656 .
C17 Fe2 C15 110.8(5) . 3_656
C17 Fe2 C15 69.2(5) 3_656 3_656
C17 Fe2 C15 69.2(5) . .
C17 Fe2 C16 40.9(6) 3_656 3_656
C17 Fe2 C16 139.1(6) 3_656 .
C17 Fe2 C16 40.9(6) . .
C17 Fe2 C16 139.1(6) . 3_656
C17 Fe2 C17 180.0 . 3_656
C18 Fe2 C15 69.3(5) 3_656 3_656
C18 Fe2 C15 69.3(5) . .
C18 Fe2 C15 110.7(5) . 3_656
C18 Fe2 C15 110.7(5) 3_656 .
C18 Fe2 C16 68.9(6) 3_656 3_656
C18 Fe2 C16 111.1(6) . 3_656
C18 Fe2 C16 111.1(6) 3_656 .
C18 Fe2 C16 68.9(6) . .
C18 Fe2 C17 139.0(5) 3_656 .
C18 Fe2 C17 139.0(5) . 3_656
C18 Fe2 C17 41.0(5) . .
C18 Fe2 C17 41.0(5) 3_656 3_656
C18 Fe2 C18 180.0 3_656 .
C1 O1 La1 95.7(7) . 2_656
C1 O2 La1 91.5(7) . 2_656
C7 O3 La1 94.9(7) . .
C7 O4 La1 91.2(7) . .
C13 O5 La1 174.6(8) . .
C13 O6 La1 124.4(7) . 3_666
La1 O7 H7A 109.8 . .
La1 O7 H7B 109.8 . .
H7A O7 H7B 109.1 . .
La1 O8 H8 114.1(15) . .
C19 O8 La1 130.9(10) . .
C19 O8 H8 110(2) . .
O1 C1 La1 57.4(6) . 2_656
O1 C1 O2 117.7(10) . .
O1 C1 C2 121.0(10) . .
O2 C1 La1 60.8(6) . 2_656
O2 C1 C2 121.3(10) . .
C2 C1 La1 174.6(8) . 2_656
C1 C2 Fe1 123.9(8) . .
C3 C2 Fe1 70.1(6) . .
C3 C2 C1 125.7(11) . .
C3 C2 C6 107.8(10) . .
C6 C2 Fe1 69.5(6) . .
C6 C2 C1 126.4(11) . .
Fe1 C3 H3 126.2 . .
C2 C3 Fe1 69.1(6) . .
C2 C3 H3 126.3 . .
C2 C3 C4 107.5(11) . .
C4 C3 Fe1 70.0(7) . .
C4 C3 H3 126.3 . .
Fe1 C4 H4 126.7 . .
C3 C4 Fe1 69.3(7) . .
C3 C4 H4 125.7 . .
C5 C4 Fe1 69.9(8) . .
C5 C4 C3 108.6(11) . .
C5 C4 H4 125.7 . .
Fe1 C5 H5 126.4 . .
C4 C5 Fe1 70.5(8) . .
C4 C5 H5 125.6 . .
C4 C5 C6 108.8(11) . .
C6 C5 Fe1 69.1(6) . .
C6 C5 H5 125.6 . .
Fe1 C6 H6 125.8 . .
C2 C6 Fe1 69.4(6) . .
C2 C6 H6 126.4 . .
C5 C6 Fe1 70.1(7) . .
C5 C6 C2 107.3(11) . .
C5 C6 H6 126.4 . .
O3 C7 La1 57.9(6) . .
O3 C7 O4 118.8(11) . .
O3 C7 C8 119.4(10) . .
O4 C7 La1 61.1(6) . .
O4 C7 C8 121.7(10) . .
C8 C7 La1 172.8(8) . .
C7 C8 Fe1 122.4(8) . .
C9 C8 Fe1 70.5(7) . .
C9 C8 C7 125.6(10) . .
C9 C8 C12 108.4(10) . .
C12 C8 Fe1 68.4(7) . .
C12 C8 C7 125.8(11) . .
Fe1 C9 H9 127.4 . .
C8 C9 Fe1 68.8(7) . .
C8 C9 H9 126.2 . .
C8 C9 C10 107.6(11) . .
C10 C9 Fe1 69.2(7) . .
C10 C9 H9 126.2 . .
Fe1 C10 H10 126.2 . .
C9 C10 Fe1 69.9(7) . .
C9 C10 H10 126.4 . .
C9 C10 C11 107.3(11) . .
C11 C10 Fe1 69.1(7) . .
C11 C10 H10 126.4 . .
Fe1 C11 H11 127.5 . .
C10 C11 Fe1 69.8(7) . .
C10 C11 H11 125.5 . .
C12 C11 Fe1 68.8(7) . .
C12 C11 C10 108.9(11) . .
C12 C11 H11 125.5 . .
Fe1 C12 H12 124.7 . .
C8 C12 Fe1 70.1(7) . .
C8 C12 H12 126.1 . .
C11 C12 Fe1 70.8(7) . .
C11 C12 C8 107.7(11) . .
C11 C12 H12 126.1 . .
O5 C13 C14 120.3(11) . .
O6 C13 O5 122.3(10) . .
O6 C13 C14 117.4(10) . .
C13 C14 Fe2 122.4(7) . .
C15 C14 Fe2 70.3(6) . .
C15 C14 C13 125.4(11) . .
C18 C14 Fe2 70.0(6) . .
C18 C14 C13 125.7(11) . .
C18 C14 C15 108.8(10) . .
Fe2 C15 H15 126.8 . .
C14 C15 Fe2 68.3(6) . .
C14 C15 H15 126.5 . .
C16 C15 Fe2 69.9(7) . .
C16 C15 C14 106.9(11) . .
C16 C15 H15 126.5 . .
Fe2 C16 H16 127.4 . .
C15 C16 Fe2 69.2(7) . .
C15 C16 H16 125.9 . .
C17 C16 Fe2 69.1(8) . .
C17 C16 C15 108.2(12) . .
C17 C16 H16 125.9 . .
Fe2 C17 H17 126.5 . .
C16 C17 Fe2 70.0(7) . .
C16 C17 H17 126.1 . .
C18 C17 Fe2 69.0(7) . .
C18 C17 C16 107.8(11) . .
C18 C17 H17 126.1 . .
Fe2 C18 H18 126.5 . .
C14 C18 Fe2 69.2(6) . .
C14 C18 C17 108.2(12) . .
C14 C18 H18 125.9 . .
C17 C18 Fe2 70.0(7) . .
C17 C18 H18 125.9 . .
O8 C19 H19A 105.8 . .
O8 C19 H19B 105.8 . .
O8 C19 H19C 103.4 . .
O8 C19 H19D 103.4 . .
O8 C19 C20 135(2) . .
O8 C19 C20A 126(2) . .
H19A C19 H19B 106.2 . .
H19A C19 H19C 127.3 . .
H19A C19 H19D 25.3 . .
H19B C19 H19C 106.8 . .
H19B C19 H19D 129.6 . .
H19C C19 H19D 105.2 . .
C20 C19 H19A 85.1 . .
C20 C19 H19B 31.5 . .
C20 C19 H19C 103.4 . .
C20 C19 H19D 103.4 . .
C20A C19 H19A 105.8 . .
C20A C19 H19B 105.8 . .
C20A C19 H19C 25.1 . .
C20A C19 H19D 88.2 . .
C20A C19 C20 90(2) . .
C19 C20 H20A 109.5 . .
C19 C20 H20B 109.5 . .
C19 C20 H20C 109.5 . .
H20A C20 H20B 109.5 . .
H20A C20 H20C 109.5 . .
H20B C20 H20C 109.5 . .
C19 C20A H20D 109.5 . .
C19 C20A H20E 109.5 . .
C19 C20A H20F 109.5 . .
H20D C20A H20E 109.5 . .
H20D C20A H20F 109.5 . .
H20E C20A H20F 109.5 . .
H9A O9 H9B 109.5 . .

loop_
_geom_bond_atom_site_label_1
_geom_bond_atom_site_label_2
_geom_bond_distance
_geom_bond_site_symmetry_2
La1 O1 2.359(8) 2_656
La1 O2 2.432(9) 2_656
La1 O3 2.333(8) .
La1 O4 2.403(9) .
La1 O5 2.209(9) .
La1 O6 2.274(8) 3_666
La1 O7 2.397(8) .
La1 O8 2.318(9) .
La1 C1 2.787(11) 2_656
La1 C7 2.744(12) .
Fe1 C2 2.029(11) .
Fe1 C3 2.042(11) .
Fe1 C4 2.052(13) .
Fe1 C5 2.045(12) .
Fe1 C6 2.032(10) .
Fe1 C8 2.033(12) .
Fe1 C9 2.056(12) .
Fe1 C10 2.046(12) .
Fe1 C11 2.037(12) .
Fe1 C12 2.011(12) .
Fe2 C14 2.027(10) 3_656
Fe2 C14 2.027(10) .
Fe2 C15 2.055(12) .
Fe2 C15 2.055(12) 3_656
Fe2 C16 2.064(13) .
Fe2 C16 2.064(13) 3_656
Fe2 C17 2.052(12) 3_656
Fe2 C17 2.052(12) .
Fe2 C18 2.038(12) .
Fe2 C18 2.038(12) 3_656
O1 La1 2.359(8) 2_656
O1 C1 1.268(13) .
O2 La1 2.432(8) 2_656
O2 C1 1.299(13) .
O3 C7 1.258(14) .
O4 C7 1.275(14) .
O5 C13 1.262(13) .
O6 La1 2.274(8) 3_666
O6 C13 1.249(13) .
O7 H7A 0.8563 .
O7 H7B 0.8565 .
O8 H8 0.862(10) .
O8 C19 1.427(19) .
C1 La1 2.787(11) 2_656
C1 C2 1.457(15) .
C2 C3 1.420(16) .
C2 C6 1.426(17) .
C3 H3 0.9300 .
C3 C4 1.423(18) .
C4 H4 0.9300 .
C4 C5 1.388(18) .
C5 H5 0.9300 .
C5 C6 1.422(16) .
C6 H6 0.9300 .
C7 C8 1.474(16) .
C8 C9 1.421(16) .
C8 C12 1.435(16) .
C9 H9 0.9300 .
C9 C10 1.433(17) .
C10 H10 0.9300 .
C10 C11 1.435(17) .
C11 H11 0.9300 .
C11 C12 1.400(17) .
C12 H12 0.9300 .
C13 C14 1.476(15) .
C14 C15 1.442(16) .
C14 C18 1.417(16) .
C15 H15 0.9300 .
C15 C16 1.440(18) .
C16 H16 0.9300 .
C16 C17 1.44(2) .
C17 H17 0.9300 .
C17 C18 1.433(18) .
C18 H18 0.9300 .
C19 H19A 0.9700 .
C19 H19B 0.9700 .
C19 H19C 0.9700 .
C19 H19D 0.9700 .
C19 C20 1.535(12) .
C19 C20A 1.529(19) .
C20 H20A 0.9600 .
C20 H20B 0.9600 .
C20 H20C 0.9600 .
C20A H20D 0.9600 .
C20A H20E 0.9600 .
C20A H20F 0.9600 .
O9 H9A 0.8499 .
O9 H9B 0.8499 .
